data_4134577
loop_
_publ_author_name
'Fan, Liangxin'
'Hao, Jiamao'
'Yu, Jingxun'
'Ma, Xiaojun'
'Liu, Jingjing'
'Luan, Xinjun'

_publ_section_title
;
 Hydroxylamines as Bifunctional Single-Nitrogen Sources for the Rapid
 Assembly of Diverse Tricyclic Indole Scaffolds.
;
_journal_name_full 'Journal of the American Chemical Society'
_journal_paper_doi 10.1021/jacs.0c00403
_journal_year 2020
_chemical_formula_moiety 'C31 H33 N O4 S'
_chemical_formula_sum 'C31 H33 N O4 S'
_chemical_formula_weight 515.64
_space_group_crystal_system triclinic
_space_group_IT_number 2
_space_group_name_Hall '-P 1'
_space_group_name_H-M_alt 'P -1'
_atom_sites_solution_hydrogens geom
_audit_creation_method SHELXL-2014/7
_cell_angle_alpha 92.427(3)
_cell_angle_beta 93.426(3)
_cell_angle_gamma 92.778(4)
_cell_formula_units_Z 2
_cell_length_a 9.2157(19)
_cell_length_b 10.454(2)
_cell_length_c 13.746(3)
_cell_measurement_reflns_used 982
_cell_measurement_temperature 296(2)
_cell_measurement_theta_max 20.067
_cell_measurement_theta_min 2.217
_cell_volume 1319.0(5)
_computing_structure_refinement 'SHELXL-2014/7 (Sheldrick, 2014)'
_diffrn_ambient_temperature 296(2)
_diffrn_measured_fraction_theta_full 0.989
_diffrn_measured_fraction_theta_max 0.989
_diffrn_measurement_device_type \w
_diffrn_radiation_type MoK\a
_diffrn_radiation_wavelength 0.71073
_diffrn_reflns_av_R_equivalents 0.0315
_diffrn_reflns_av_unetI/netI 0.0728
_diffrn_reflns_Laue_measured_fraction_full 0.989
_diffrn_reflns_Laue_measured_fraction_max 0.989
_diffrn_reflns_limit_h_max 8
_diffrn_reflns_limit_h_min -10
_diffrn_reflns_limit_k_max 12
_diffrn_reflns_limit_k_min -10
_diffrn_reflns_limit_l_max 16
_diffrn_reflns_limit_l_min -16
_diffrn_reflns_number 6603
_diffrn_reflns_point_group_measured_fraction_full 0.989
_diffrn_reflns_point_group_measured_fraction_max 0.989
_diffrn_reflns_theta_full 24.998
_diffrn_reflns_theta_max 24.997
_diffrn_reflns_theta_min 1.486
_exptl_absorpt_coefficient_mu 0.161
_exptl_absorpt_correction_type multi-scan
_exptl_absorpt_process_details sadabs
_exptl_crystal_colour colorless
_exptl_crystal_density_diffrn 1.298
_exptl_crystal_description block
_exptl_crystal_F_000 548
_exptl_crystal_size_max 0.210
_exptl_crystal_size_mid 0.150
_exptl_crystal_size_min 0.120
_exptl_transmission_factor_max 0.981
_exptl_transmission_factor_min 0.971
_refine_diff_density_max 0.677
_refine_diff_density_min -0.692
_refine_diff_density_rms 0.245
_refine_ls_extinction_coef 0.055(6)
_refine_ls_extinction_expression Fc^*^=kFc[1+0.001xFc^2^\l^3^/sin(2\q)]^-1/4^
_refine_ls_extinction_method 'SHELXL-2014/7 (Sheldrick 2014'
_refine_ls_goodness_of_fit_ref 0.990
_refine_ls_hydrogen_treatment constr
_refine_ls_matrix_type full
_refine_ls_number_parameters 336
_refine_ls_number_reflns 4589
_refine_ls_number_restraints 0
_refine_ls_restrained_S_all 0.990
_refine_ls_R_factor_all 0.1089
_refine_ls_R_factor_gt 0.0658
_refine_ls_shift/su_max 0.000
_refine_ls_shift/su_mean 0.000
_refine_ls_structure_factor_coef Fsqd
_refine_ls_weighting_details 'w=1/[\s^2^(Fo^2^)+(0.1240P)^2^+0.4465P] where P=(Fo^2^+2Fc^2^)/3'
_refine_ls_weighting_scheme calc
_refine_ls_wR_factor_gt 0.1641
_refine_ls_wR_factor_ref 0.2223
_reflns_Friedel_coverage 0.000
_reflns_number_gt 2961
_reflns_number_total 4589
_reflns_threshold_expression 'I > 2\s(I)'
_cod_data_source_file ja0c00403_si_007.cif
_cod_data_source_block xb2408_0m
_cod_database_code 4134577
_shelx_shelxl_version_number 2014/7
_shelx_space_group_comment
;
The symmetry employed for this shelxl refinement is uniquely defined
by the following loop, which should always be used as a source of
symmetry information in preference to the above space-group names.
They are only intended as comments.
;
_shelx_estimated_absorpt_t_min 0.967
_shelx_estimated_absorpt_t_max 0.981

loop_
_space_group_symop_operation_xyz
'x, y, z'
'-x, -y, -z'

loop_
_atom_site_label
_atom_site_type_symbol
_atom_site_fract_x
_atom_site_fract_y
_atom_site_fract_z
_atom_site_U_iso_or_equiv
_atom_site_adp_type
_atom_site_occupancy
_atom_site_site_symmetry_order
_atom_site_calc_flag
_atom_site_refinement_flags_posn
_atom_site_refinement_flags_adp
_atom_site_refinement_flags_occupancy
_atom_site_disorder_assembly
_atom_site_disorder_group
C1 C 0.5288(4) 0.9481(3) 0.7100(3) 0.0353(8) Uani 1 1 d . . . . .
C2 C 0.4804(4) 1.0657(3) 0.7613(3) 0.0386(9) Uani 1 1 d . . . . .
C3 C 0.5804(4) 1.1489(4) 0.8137(3) 0.0494(10) Uani 1 1 d . . . . .
H3 H 0.6762 1.1261 0.8244 0.059 Uiso 1 1 calc R U . . .
C4 C 0.5390(6) 1.2649(4) 0.8500(3) 0.0628(13) Uani 1 1 d . . . . .
H4 H 0.6076 1.3204 0.8843 0.075 Uiso 1 1 calc R U . . .
C5 C 0.3990(6) 1.3000(4) 0.8365(4) 0.0653(13) Uani 1 1 d . . . . .
H5 H 0.3717 1.3787 0.8615 0.078 Uiso 1 1 calc R U . . .
C6 C 0.2991(5) 1.2176(4) 0.7856(4) 0.0645(13) Uani 1 1 d . . . . .
H6 H 0.2032 1.2405 0.7764 0.077 Uiso 1 1 calc R U . . .
C7 C 0.3388(4) 1.1011(4) 0.7476(3) 0.0486(10) Uani 1 1 d . . . . .
H7 H 0.2700 1.0464 0.7128 0.058 Uiso 1 1 calc R U . . .
C8 C 0.6052(4) 0.9432(3) 0.6298(3) 0.0371(8) Uani 1 1 d . . . . .
C9 C 0.6155(4) 0.8108(3) 0.5997(3) 0.0376(9) Uani 1 1 d . . . . .
C10 C 0.5473(4) 0.7353(3) 0.6662(3) 0.0385(9) Uani 1 1 d . . . . .
C11 C 0.5553(4) 0.6019(3) 0.6631(3) 0.0439(9) Uani 1 1 d . . . . .
H11 H 0.5114 0.5523 0.7088 0.053 Uiso 1 1 calc R U . . .
C12 C 0.6305(4) 0.5467(4) 0.5901(3) 0.0452(10) Uani 1 1 d . . . . .
C13 C 0.6864(5) 0.6209(4) 0.5174(3) 0.0508(11) Uani 1 1 d . . . . .
H13 H 0.7286 0.5805 0.4653 0.061 Uiso 1 1 calc R U . . .
C14 C 0.6806(4) 0.7516(4) 0.5210(3) 0.0465(10) Uani 1 1 d . . . . .
H14 H 0.7187 0.7999 0.4724 0.056 Uiso 1 1 calc R U . . .
C15 C 0.6659(5) 0.4077(4) 0.5922(3) 0.0615(12) Uani 1 1 d . . . . .
H15A H 0.6206 0.3676 0.6459 0.074 Uiso 1 1 calc R U . . .
H15B H 0.6297 0.3627 0.5318 0.074 Uiso 1 1 calc R U . . .
C16 C 0.8828(5) 0.4287(4) 0.6957(4) 0.0569(11) Uani 1 1 d . . . . .
C17 C 1.0430(5) 0.4644(5) 0.6960(4) 0.0734(14) Uani 1 1 d . . . . .
H17A H 1.0899 0.4010 0.6569 0.088 Uiso 1 1 calc R U . . .
H17B H 1.0858 0.4643 0.7622 0.088 Uiso 1 1 calc R U . . .
C18 C 1.0696(5) 0.5974(4) 0.6551(3) 0.0622(12) Uani 1 1 d . . . . .
H18A H 1.1737 0.6159 0.6543 0.075 Uiso 1 1 calc R U . . .
H18B H 1.0292 0.5958 0.5883 0.075 Uiso 1 1 calc R U . . .
C19 C 1.0038(5) 0.7036(4) 0.7127(3) 0.0567(11) Uani 1 1 d . . . . .
H19A H 1.0518 0.7114 0.7776 0.068 Uiso 1 1 calc R U . . .
H19B H 0.9018 0.6808 0.7195 0.068 Uiso 1 1 calc R U . . .
C20 C 1.0165(5) 0.8322(4) 0.6662(3) 0.0549(11) Uani 1 1 d . . . . .
H20A H 0.9728 0.8234 0.6001 0.066 Uiso 1 1 calc R U . . .
H20B H 1.1186 0.8572 0.6624 0.066 Uiso 1 1 calc R U . . .
C21 C 0.9429(5) 0.9382(4) 0.7220(3) 0.0546(11) Uani 1 1 d . . . . .
H21A H 0.9978 0.9571 0.7838 0.066 Uiso 1 1 calc R U . . .
H21B H 0.8462 0.9063 0.7363 0.066 Uiso 1 1 calc R U . . .
C22 C 0.9295(5) 1.0639(4) 0.6680(4) 0.0610(12) Uani 1 1 d . . . . .
H22A H 0.8914 1.1269 0.7123 0.073 Uiso 1 1 calc R U . . .
H22B H 1.0267 1.0949 0.6543 0.073 Uiso 1 1 calc R U . . .
C23 C 0.8356(4) 1.0592(4) 0.5732(3) 0.0510(10) Uani 1 1 d . . . . .
H23A H 0.8593 0.9841 0.5346 0.061 Uiso 1 1 calc R U . . .
H23B H 0.8629 1.1338 0.5375 0.061 Uiso 1 1 calc R U . . .
C24 C 0.6708(4) 1.0553(4) 0.5804(3) 0.0471(10) Uani 1 1 d . . . . .
H24A H 0.6460 1.1331 0.6152 0.057 Uiso 1 1 calc R U . . .
H24B H 0.6256 1.0562 0.5149 0.057 Uiso 1 1 calc R U . . .
C25 C 0.6211(4) 0.7711(4) 0.9073(3) 0.0441(9) Uani 1 1 d . . . . .
C26 C 0.6967(5) 0.6599(4) 0.9026(3) 0.0530(11) Uani 1 1 d . . . . .
H26 H 0.6544 0.5862 0.8702 0.064 Uiso 1 1 calc R U . . .
C27 C 0.8350(5) 0.6593(5) 0.9465(3) 0.0638(13) Uani 1 1 d . . . . .
H27 H 0.8859 0.5847 0.9431 0.077 Uiso 1 1 calc R U . . .
C28 C 0.8994(5) 0.7674(5) 0.9954(3) 0.0589(12) Uani 1 1 d . . . . .
C29 C 0.8192(5) 0.8762(4) 1.0009(3) 0.0609(12) Uani 1 1 d . . . . .
H29 H 0.8599 0.9491 1.0352 0.073 Uiso 1 1 calc R U . . .
C30 C 0.6820(5) 0.8795(4) 0.9571(3) 0.0520(11) Uani 1 1 d . . . . .
H30 H 0.6307 0.9538 0.9611 0.062 Uiso 1 1 calc R U . . .
C31 C 1.0514(6) 0.7657(6) 1.0413(4) 0.0922(18) Uani 1 1 d . . . . .
H31A H 1.0743 0.8441 1.0791 0.138 Uiso 1 1 calc R U . . .
H31B H 1.1188 0.7574 0.9911 0.138 Uiso 1 1 calc R U . . .
H31C H 1.0581 0.6945 1.0829 0.138 Uiso 1 1 calc R U . . .
N1 N 0.4832(3) 0.8198(3) 0.7340(2) 0.0393(7) Uani 1 1 d . . . . .
O1 O 0.3824(3) 0.6493(3) 0.8344(2) 0.0563(8) Uani 1 1 d . . . . .
O2 O 0.3711(3) 0.8769(3) 0.8887(2) 0.0540(8) Uani 1 1 d . . . . .
O3 O 0.8135(4) 0.4277(3) 0.7664(2) 0.0710(9) Uani 1 1 d . . . . .
O4 O 0.8239(4) 0.4021(3) 0.6043(2) 0.0636(9) Uani 1 1 d . . . . .
S1 S 0.44810(10) 0.77608(9) 0.84654(7) 0.0434(3) Uani 1 1 d . . . . .

loop_
_atom_site_aniso_label
_atom_site_aniso_U_11
_atom_site_aniso_U_22
_atom_site_aniso_U_33
_atom_site_aniso_U_23
_atom_site_aniso_U_13
_atom_site_aniso_U_12
C1 0.0318(18) 0.0265(19) 0.047(2) 0.0005(15) -0.0036(16) 0.0039(14)
C2 0.041(2) 0.033(2) 0.042(2) 0.0041(16) 0.0057(16) 0.0070(16)
C3 0.048(2) 0.043(2) 0.056(2) -0.0088(19) 0.0054(19) -0.0006(18)
C4 0.078(3) 0.042(3) 0.068(3) -0.013(2) 0.022(3) -0.010(2)
C5 0.090(4) 0.032(2) 0.077(3) 0.002(2) 0.025(3) 0.016(2)
C6 0.060(3) 0.049(3) 0.086(3) 0.002(2) 0.005(3) 0.024(2)
C7 0.041(2) 0.046(2) 0.059(3) -0.0026(19) -0.0035(18) 0.0117(18)
C8 0.0362(19) 0.030(2) 0.045(2) 0.0036(16) -0.0001(16) 0.0068(15)
C9 0.041(2) 0.037(2) 0.0345(19) 0.0033(16) -0.0015(16) 0.0048(16)
C10 0.042(2) 0.030(2) 0.042(2) -0.0040(16) -0.0024(16) 0.0039(15)
C11 0.054(2) 0.031(2) 0.046(2) 0.0001(17) -0.0011(18) 0.0010(17)
C12 0.054(2) 0.034(2) 0.046(2) -0.0070(17) -0.0027(19) 0.0029(17)
C13 0.066(3) 0.043(2) 0.043(2) -0.0086(18) 0.006(2) 0.008(2)
C14 0.060(3) 0.041(2) 0.040(2) 0.0027(17) 0.0063(18) 0.0073(18)
C15 0.077(3) 0.038(2) 0.068(3) -0.010(2) 0.000(2) 0.008(2)
C16 0.071(3) 0.037(2) 0.066(3) 0.009(2) 0.012(3) 0.018(2)
C17 0.065(3) 0.062(3) 0.097(4) 0.015(3) 0.004(3) 0.027(2)
C18 0.057(3) 0.063(3) 0.070(3) 0.006(2) 0.015(2) 0.016(2)
C19 0.060(3) 0.055(3) 0.057(3) 0.005(2) 0.006(2) 0.012(2)
C20 0.045(2) 0.054(3) 0.065(3) 0.002(2) 0.007(2) 0.0014(19)
C21 0.051(2) 0.061(3) 0.052(2) -0.002(2) 0.003(2) 0.006(2)
C22 0.051(3) 0.049(3) 0.082(3) -0.003(2) 0.000(2) -0.001(2)
C23 0.052(2) 0.042(2) 0.060(3) 0.0057(19) 0.017(2) -0.0001(18)
C24 0.049(2) 0.036(2) 0.057(3) 0.0078(18) 0.0046(19) 0.0063(17)
C25 0.053(2) 0.039(2) 0.041(2) 0.0031(17) 0.0037(18) 0.0033(18)
C26 0.060(3) 0.046(2) 0.053(2) -0.0006(19) -0.001(2) 0.009(2)
C27 0.067(3) 0.065(3) 0.061(3) 0.007(2) -0.001(2) 0.025(2)
C28 0.059(3) 0.067(3) 0.050(3) 0.008(2) -0.002(2) 0.003(2)
C29 0.071(3) 0.056(3) 0.053(3) 0.004(2) -0.011(2) -0.007(2)
C30 0.067(3) 0.042(2) 0.047(2) 0.0028(19) 0.003(2) 0.006(2)
C31 0.070(4) 0.113(5) 0.091(4) 0.021(3) -0.022(3) 0.004(3)
N1 0.0400(17) 0.0329(17) 0.0452(18) -0.0005(14) 0.0034(14) 0.0038(13)
O1 0.0569(18) 0.0407(16) 0.0716(19) 0.0072(14) 0.0117(15) -0.0066(13)
O2 0.0609(18) 0.0496(17) 0.0547(17) 0.0005(13) 0.0226(14) 0.0146(14)
O3 0.084(2) 0.067(2) 0.064(2) 0.0110(16) 0.0127(18) 0.0030(17)
O4 0.081(2) 0.0475(18) 0.065(2) -0.0013(15) 0.0112(17) 0.0253(15)
S1 0.0448(6) 0.0376(6) 0.0487(6) 0.0028(4) 0.0090(4) 0.0026(4)

loop_
_atom_type_symbol
_atom_type_description
_atom_type_scat_dispersion_real
_atom_type_scat_dispersion_imag
_atom_type_scat_source
C C 0.0033 0.0016 'International Tables Vol C Tables 4.2.6.8 and 6.1.1.4'
H H 0.0000 0.0000 'International Tables Vol C Tables 4.2.6.8 and 6.1.1.4'
N N 0.0061 0.0033 'International Tables Vol C Tables 4.2.6.8 and 6.1.1.4'
O O 0.0106 0.0060 'International Tables Vol C Tables 4.2.6.8 and 6.1.1.4'
S S 0.1246 0.1234 'International Tables Vol C Tables 4.2.6.8 and 6.1.1.4'

loop_
_geom_angle_atom_site_label_1
_geom_angle_atom_site_label_2
_geom_angle_atom_site_label_3
_geom_angle
_geom_angle_site_symmetry_1
_geom_angle_site_symmetry_3
_geom_angle_publ_flag
C8 C1 N1 109.5(3) . . ?
C8 C1 C2 126.7(3) . . ?
N1 C1 C2 123.4(3) . . ?
C7 C2 C3 118.7(4) . . ?
C7 C2 C1 120.4(3) . . ?
C3 C2 C1 120.5(3) . . ?
C4 C3 C2 120.3(4) . . ?
C4 C3 H3 119.8 . . ?
C2 C3 H3 119.8 . . ?
C5 C4 C3 121.0(4) . . ?
C5 C4 H4 119.5 . . ?
C3 C4 H4 119.5 . . ?
C6 C5 C4 119.0(4) . . ?
C6 C5 H5 120.5 . . ?
C4 C5 H5 120.5 . . ?
C5 C6 C7 120.9(4) . . ?
C5 C6 H6 119.5 . . ?
C7 C6 H6 119.5 . . ?
C2 C7 C6 120.1(4) . . ?
C2 C7 H7 120.0 . . ?
C6 C7 H7 120.0 . . ?
C1 C8 C9 108.1(3) . . ?
C1 C8 C24 126.4(3) . . ?
C9 C8 C24 125.5(3) . . ?
C10 C9 C14 119.4(3) . . ?
C10 C9 C8 108.6(3) . . ?
C14 C9 C8 132.0(3) . . ?
C9 C10 C11 121.7(3) . . ?
C9 C10 N1 107.4(3) . . ?
C11 C10 N1 130.8(3) . . ?
C12 C11 C10 117.7(4) . . ?
C12 C11 H11 121.2 . . ?
C10 C11 H11 121.2 . . ?
C11 C12 C13 120.7(4) . . ?
C11 C12 C15 120.5(4) . . ?
C13 C12 C15 118.6(4) . . ?
C14 C13 C12 121.6(4) . . ?
C14 C13 H13 119.2 . . ?
C12 C13 H13 119.2 . . ?
C13 C14 C9 118.4(4) . . ?
C13 C14 H14 120.8 . . ?
C9 C14 H14 120.8 . . ?
O4 C15 C12 107.8(3) . . ?
O4 C15 H15A 110.1 . . ?
C12 C15 H15A 110.1 . . ?
O4 C15 H15B 110.1 . . ?
C12 C15 H15B 110.1 . . ?
H15A C15 H15B 108.5 . . ?
O3 C16 O4 123.3(5) . . ?
O3 C16 C17 125.0(5) . . ?
O4 C16 C17 111.7(4) . . ?
C16 C17 C18 111.1(3) . . ?
C16 C17 H17A 109.4 . . ?
C18 C17 H17A 109.4 . . ?
C16 C17 H17B 109.4 . . ?
C18 C17 H17B 109.4 . . ?
H17A C17 H17B 108.0 . . ?
C19 C18 C17 113.6(4) . . ?
C19 C18 H18A 108.9 . . ?
C17 C18 H18A 108.9 . . ?
C19 C18 H18B 108.9 . . ?
C17 C18 H18B 108.9 . . ?
H18A C18 H18B 107.7 . . ?
C18 C19 C20 113.3(4) . . ?
C18 C19 H19A 108.9 . . ?
C20 C19 H19A 108.9 . . ?
C18 C19 H19B 108.9 . . ?
C20 C19 H19B 108.9 . . ?
H19A C19 H19B 107.7 . . ?
C19 C20 C21 113.2(4) . . ?
C19 C20 H20A 108.9 . . ?
C21 C20 H20A 108.9 . . ?
C19 C20 H20B 108.9 . . ?
C21 C20 H20B 108.9 . . ?
H20A C20 H20B 107.8 . . ?
C20 C21 C22 114.7(4) . . ?
C20 C21 H21A 108.6 . . ?
C22 C21 H21A 108.6 . . ?
C20 C21 H21B 108.6 . . ?
C22 C21 H21B 108.6 . . ?
H21A C21 H21B 107.6 . . ?
C23 C22 C21 117.7(4) . . ?
C23 C22 H22A 107.9 . . ?
C21 C22 H22A 107.9 . . ?
C23 C22 H22B 107.9 . . ?
C21 C22 H22B 107.9 . . ?
H22A C22 H22B 107.2 . . ?
C22 C23 C24 117.4(4) . . ?
C22 C23 H23A 107.9 . . ?
C24 C23 H23A 107.9 . . ?
C22 C23 H23B 107.9 . . ?
C24 C23 H23B 107.9 . . ?
H23A C23 H23B 107.2 . . ?
C8 C24 C23 116.4(3) . . ?
C8 C24 H24A 108.2 . . ?
C23 C24 H24A 108.2 . . ?
C8 C24 H24B 108.2 . . ?
C23 C24 H24B 108.2 . . ?
H24A C24 H24B 107.3 . . ?
C30 C25 C26 120.5(4) . . ?
C30 C25 S1 119.4(3) . . ?
C26 C25 S1 120.1(3) . . ?
C27 C26 C25 119.4(4) . . ?
C27 C26 H26 120.3 . . ?
C25 C26 H26 120.3 . . ?
C28 C27 C26 121.2(4) . . ?
C28 C27 H27 119.4 . . ?
C26 C27 H27 119.4 . . ?
C27 C28 C29 117.9(4) . . ?
C27 C28 C31 120.4(5) . . ?
C29 C28 C31 121.6(5) . . ?
C30 C29 C28 122.0(4) . . ?
C30 C29 H29 119.0 . . ?
C28 C29 H29 119.0 . . ?
C29 C30 C25 119.0(4) . . ?
C29 C30 H30 120.5 . . ?
C25 C30 H30 120.5 . . ?
C28 C31 H31A 109.5 . . ?
C28 C31 H31B 109.5 . . ?
H31A C31 H31B 109.5 . . ?
C28 C31 H31C 109.5 . . ?
H31A C31 H31C 109.5 . . ?
H31B C31 H31C 109.5 . . ?
C10 N1 C1 106.2(3) . . ?
C10 N1 S1 121.8(2) . . ?
C1 N1 S1 124.4(2) . . ?
C16 O4 C15 115.6(3) . . ?
O2 S1 O1 120.29(18) . . ?
O2 S1 N1 106.16(16) . . ?
O1 S1 N1 105.64(17) . . ?
O2 S1 C25 109.68(18) . . ?
O1 S1 C25 109.59(18) . . ?
N1 S1 C25 104.16(17) . . ?

loop_
_geom_bond_atom_site_label_1
_geom_bond_atom_site_label_2
_geom_bond_distance
_geom_bond_site_symmetry_2
_geom_bond_publ_flag
C1 C8 1.345(5) . ?
C1 N1 1.444(4) . ?
C1 C2 1.491(5) . ?
C2 C7 1.377(5) . ?
C2 C3 1.384(5) . ?
C3 C4 1.371(6) . ?
C3 H3 0.9300 . ?
C4 C5 1.363(7) . ?
C4 H4 0.9300 . ?
C5 C6 1.368(7) . ?
C5 H5 0.9300 . ?
C6 C7 1.379(6) . ?
C6 H6 0.9300 . ?
C7 H7 0.9300 . ?
C8 C9 1.436(5) . ?
C8 C24 1.499(5) . ?
C9 C10 1.390(5) . ?
C9 C14 1.404(5) . ?
C10 C11 1.399(5) . ?
C10 N1 1.430(4) . ?
C11 C12 1.375(5) . ?
C11 H11 0.9300 . ?
C12 C13 1.399(6) . ?
C12 C15 1.505(5) . ?
C13 C14 1.369(5) . ?
C13 H13 0.9300 . ?
C14 H14 0.9300 . ?
C15 O4 1.460(5) . ?
C15 H15A 0.9700 . ?
C15 H15B 0.9700 . ?
C16 O3 1.195(5) . ?
C16 O4 1.351(5) . ?
C16 C17 1.504(7) . ?
C17 C18 1.536(6) . ?
C17 H17A 0.9700 . ?
C17 H17B 0.9700 . ?
C18 C19 1.508(6) . ?
C18 H18A 0.9700 . ?
C18 H18B 0.9700 . ?
C19 C20 1.516(6) . ?
C19 H19A 0.9700 . ?
C19 H19B 0.9700 . ?
C20 C21 1.529(6) . ?
C20 H20A 0.9700 . ?
C20 H20B 0.9700 . ?
C21 C22 1.543(6) . ?
C21 H21A 0.9700 . ?
C21 H21B 0.9700 . ?
C22 C23 1.518(6) . ?
C22 H22A 0.9700 . ?
C22 H22B 0.9700 . ?
C23 C24 1.526(5) . ?
C23 H23A 0.9700 . ?
C23 H23B 0.9700 . ?
C24 H24A 0.9700 . ?
C24 H24B 0.9700 . ?
C25 C30 1.376(5) . ?
C25 C26 1.385(5) . ?
C25 S1 1.759(4) . ?
C26 C27 1.377(6) . ?
C26 H26 0.9300 . ?
C27 C28 1.380(6) . ?
C27 H27 0.9300 . ?
C28 C29 1.388(6) . ?
C28 C31 1.502(6) . ?
C29 C30 1.370(6) . ?
C29 H29 0.9300 . ?
C30 H30 0.9300 . ?
C31 H31A 0.9600 . ?
C31 H31B 0.9600 . ?
C31 H31C 0.9600 . ?
N1 S1 1.677(3) . ?
O1 S1 1.429(3) . ?
O2 S1 1.422(3) . ?

loop_
_geom_hbond_atom_site_label_D
_geom_hbond_atom_site_label_H
_geom_hbond_atom_site_label_A
_geom_hbond_distance_DH
_geom_hbond_distance_HA
_geom_hbond_distance_DA
_geom_hbond_angle_DHA
_geom_hbond_site_symmetry_A
C30 H30 O2 0.93 2.66 3.317(5) 127.9 2_677
C11 H11 O1 0.93 2.37 2.960(5) 120.7 .
C11 H11 O1 0.93 2.37 2.960(5) 120.7 .
C11 H11 O1 0.93 2.37 2.960(5) 120.7 .

loop_
_geom_torsion_atom_site_label_1
_geom_torsion_atom_site_label_2
_geom_torsion_atom_site_label_3
_geom_torsion_atom_site_label_4
_geom_torsion
_geom_torsion_site_symmetry_1
_geom_torsion_site_symmetry_2
_geom_torsion_site_symmetry_3
_geom_torsion_site_symmetry_4
_geom_torsion_publ_flag
C8 C1 C2 C7 101.1(5) . . . . ?
N1 C1 C2 C7 -70.8(5) . . . . ?
C8 C1 C2 C3 -71.0(5) . . . . ?
N1 C1 C2 C3 117.0(4) . . . . ?
C7 C2 C3 C4 -0.8(6) . . . . ?
C1 C2 C3 C4 171.4(4) . . . . ?
C2 C3 C4 C5 0.9(7) . . . . ?
C3 C4 C5 C6 -0.2(7) . . . . ?
C4 C5 C6 C7 -0.5(7) . . . . ?
C3 C2 C7 C6 0.2(6) . . . . ?
C1 C2 C7 C6 -172.1(4) . . . . ?
C5 C6 C7 C2 0.5(7) . . . . ?
N1 C1 C8 C9 -1.4(4) . . . . ?
C2 C1 C8 C9 -174.3(3) . . . . ?
N1 C1 C8 C24 179.4(3) . . . . ?
C2 C1 C8 C24 6.6(6) . . . . ?
C1 C8 C9 C10 -2.0(4) . . . . ?
C24 C8 C9 C10 177.1(3) . . . . ?
C1 C8 C9 C14 179.0(4) . . . . ?
C24 C8 C9 C14 -1.8(6) . . . . ?
C14 C9 C10 C11 7.2(5) . . . . ?
C8 C9 C10 C11 -171.9(3) . . . . ?
C14 C9 C10 N1 -176.2(3) . . . . ?
C8 C9 C10 N1 4.7(4) . . . . ?
C9 C10 C11 C12 -1.5(5) . . . . ?
N1 C10 C11 C12 -177.3(3) . . . . ?
C10 C11 C12 C13 -5.1(6) . . . . ?
C10 C11 C12 C15 169.4(3) . . . . ?
C11 C12 C13 C14 6.2(6) . . . . ?
C15 C12 C13 C14 -168.4(4) . . . . ?
C12 C13 C14 C9 -0.5(6) . . . . ?
C10 C9 C14 C13 -6.0(5) . . . . ?
C8 C9 C14 C13 172.8(4) . . . . ?
C11 C12 C15 O4 -114.7(4) . . . . ?
C13 C12 C15 O4 59.8(5) . . . . ?
O3 C16 C17 C18 -106.1(5) . . . . ?
O4 C16 C17 C18 71.5(5) . . . . ?
C16 C17 C18 C19 60.5(6) . . . . ?
C17 C18 C19 C20 -173.9(4) . . . . ?
C18 C19 C20 C21 177.1(4) . . . . ?
C19 C20 C21 C22 -169.7(4) . . . . ?
C20 C21 C22 C23 63.8(5) . . . . ?
C21 C22 C23 C24 76.9(5) . . . . ?
C1 C8 C24 C23 120.2(4) . . . . ?
C9 C8 C24 C23 -58.8(5) . . . . ?
C22 C23 C24 C8 -60.3(5) . . . . ?
C30 C25 C26 C27 -1.5(6) . . . . ?
S1 C25 C26 C27 176.8(3) . . . . ?
C25 C26 C27 C28 0.3(7) . . . . ?
C26 C27 C28 C29 1.3(7) . . . . ?
C26 C27 C28 C31 -178.9(5) . . . . ?
C27 C28 C29 C30 -1.9(7) . . . . ?
C31 C28 C29 C30 178.3(4) . . . . ?
C28 C29 C30 C25 0.8(7) . . . . ?
C26 C25 C30 C29 1.0(6) . . . . ?
S1 C25 C30 C29 -177.4(3) . . . . ?
C9 C10 N1 C1 -5.4(4) . . . . ?
C11 C10 N1 C1 170.7(4) . . . . ?
C9 C10 N1 S1 -156.1(3) . . . . ?
C11 C10 N1 S1 20.1(5) . . . . ?
C8 C1 N1 C10 4.3(4) . . . . ?
C2 C1 N1 C10 177.4(3) . . . . ?
C8 C1 N1 S1 153.9(3) . . . . ?
C2 C1 N1 S1 -32.9(4) . . . . ?
O3 C16 O4 C15 16.9(6) . . . . ?
C17 C16 O4 C15 -160.7(3) . . . . ?
C12 C15 O4 C16 77.6(4) . . . . ?
C10 N1 S1 O2 -173.7(3) . . . . ?
C1 N1 S1 O2 41.1(3) . . . . ?
C10 N1 S1 O1 -45.0(3) . . . . ?
C1 N1 S1 O1 169.8(3) . . . . ?
C10 N1 S1 C25 70.5(3) . . . . ?
C1 N1 S1 C25 -74.7(3) . . . . ?
C30 C25 S1 O2 -22.8(4) . . . . ?
C26 C25 S1 O2 158.8(3) . . . . ?
C30 C25 S1 O1 -156.9(3) . . . . ?
C26 C25 S1 O1 24.7(4) . . . . ?
C30 C25 S1 N1 90.4(3) . . . . ?
C26 C25 S1 N1 -87.9(3) . . . . ?
